data_4324398
loop_
_publ_author_name
'Yuzhen Zhang'
'Jai Anand Garg'
'Cl\'ement Michelin'
'Thomas Fox'
'Olivier Blacque'
'Koushik Venkatesan'

_publ_section_title
;
 Synthesis and Luminescent Properties of cis Bis-N-Heterocyclic Carbene
 Platinum(II) Bis-Arylacetylide Complexes
;
_journal_name_full 'Inorganic Chemistry'
_journal_page_first 1220
_journal_page_last 1228
_journal_paper_doi 10.1021/ic101632v
_journal_volume 50
_journal_year 2011
_chemical_formula_moiety '2(C17 H28 I2 N4 Pt), 5(C H2 Cl2)'
_chemical_formula_sum 'C39 H66 Cl10 I4 N8 Pt2'
_chemical_formula_weight 1899.26
_chemical_name_systematic
;
Diiodo-(1,1'-dipentyl-3,3'-methylene-diimidazoline-2,2'-diylidene)-platinum(II)
dichloromethane solvate
;
_space_group_IT_number 15
_symmetry_cell_setting monoclinic
_symmetry_space_group_name_Hall '-C 2yc'
_symmetry_space_group_name_H-M 'C 1 2/c 1'
_atom_sites_solution_hydrogens geom
_atom_sites_solution_primary direct
_atom_sites_solution_secondary difmap
_audit_creation_method SHELXL-97
_cell_angle_alpha 90.00
_cell_angle_beta 102.644(5)
_cell_angle_gamma 90.00
_cell_formula_units_Z 4
_cell_length_a 31.7153(11)
_cell_length_b 9.0519(3)
_cell_length_c 21.9061(18)
_cell_measurement_reflns_used 3279
_cell_measurement_temperature 183(2)
_cell_measurement_theta_max 32.75
_cell_measurement_theta_min 2.58
_cell_volume 6136.4(6)
_computing_cell_refinement
;
CrysAlisPro, Oxford Diffraction Ltd.,
Version 1.171.33.41
;
_computing_data_collection
;
CrysAlisPro, Oxford Diffraction Ltd.,
Version 1.171.33.41
;
_computing_data_reduction
;
CrysAlisPro, Oxford Diffraction Ltd.,
Version 1.171.33.41 
;
_computing_molecular_graphics
; ORTEP-3 for Windows, Version 2.01.
  Farrugia, L. J. (1997). J. Appl. Cryst. 30, 565.
;
_computing_publication_material
; WinGX -- An integrated system of Windows programs for the solution,
 refinment and analysis of single crystal X-ray diffraction data,
 Version 1.80.00.
 Farrugia, L. J. (1999). J. Appl. Cryst. 32, 837-838.
 SHELXL97. Program for crystal structure refinement.
 Sheldrick, G.M. (2008). Acta Cryst. A64, 112-122.
 PLATON for Windows, Version 1.12.
 Spek, A. L. (2003). J. Appl. Cryst. 36, 7-13. 
;
_computing_structure_refinement
; SHELXL97. Program for crystal structure refinement.
  Sheldrick, G.M. (2008). Acta Cryst. A64, 112-122.
;
_computing_structure_solution
; SHELXS97. Program for Crystal Structure solution.
  Sheldrick, G.M. (2008). Acta Cryst. A64, 112-122.  
;
_diffrn_ambient_temperature 183(2)
_diffrn_detector_area_resol_mean 10.4498
_diffrn_measured_fraction_theta_full 0.999
_diffrn_measured_fraction_theta_max 0.999
_diffrn_measurement_device_type
; Goniometer Xcalibur, detector: Ruby
Oxford Diffraction (2007). Oxford Diffraction Ltd.,
Xcalibur CCD system
;
_diffrn_measurement_method 'omega scans'
_diffrn_radiation_monochromator graphite
_diffrn_radiation_source 'Enhance (Mo) X-ray Source'
_diffrn_radiation_type MoK\a
_diffrn_radiation_wavelength 0.71073
_diffrn_reflns_av_R_equivalents 0.0355
_diffrn_reflns_av_sigmaI/netI 0.0521
_diffrn_reflns_limit_h_max 45
_diffrn_reflns_limit_h_min -40
_diffrn_reflns_limit_k_max 12
_diffrn_reflns_limit_k_min -12
_diffrn_reflns_limit_l_max 31
_diffrn_reflns_limit_l_min -30
_diffrn_reflns_number 27259
_diffrn_reflns_theta_full 30.51
_diffrn_reflns_theta_max 30.51
_diffrn_reflns_theta_min 2.58
_diffrn_standards_number 0
_exptl_absorpt_coefficient_mu 7.037
_exptl_absorpt_correction_T_max 0.632
_exptl_absorpt_correction_T_min 0.128
_exptl_absorpt_correction_type analytical
_exptl_absorpt_process_details
;
CrysAlisPro, Oxford Diffraction Ltd.,
Version 1.171.33.41 (release 06-05-2009 CrysAlis171 .NET)
(compiled May  6 2009,17:20:42)
Analytical numeric absorption correction using a multifaceted crystal
model based on expressions derived by R.C. Clark & J.S. Reid.
(Clark, R. C. & Reid, J. S. (1995). Acta Cryst. A51, 887-897)
;
_exptl_crystal_colour colourless
_exptl_crystal_density_diffrn 2.056
_exptl_crystal_description tablet
_exptl_crystal_F_000 3576
_exptl_crystal_size_max 0.48
_exptl_crystal_size_mid 0.33
_exptl_crystal_size_min 0.07
_refine_diff_density_max 1.351
_refine_diff_density_min -1.207
_refine_diff_density_rms 0.145
_refine_ls_extinction_method none
_refine_ls_goodness_of_fit_ref 0.983
_refine_ls_hydrogen_treatment constr
_refine_ls_matrix_type full
_refine_ls_number_parameters 308
_refine_ls_number_reflns 9355
_refine_ls_number_restraints 62
_refine_ls_restrained_S_all 0.983
_refine_ls_R_factor_all 0.0571
_refine_ls_R_factor_gt 0.0344
_refine_ls_shift/su_max 0.002
_refine_ls_shift/su_mean 0.000
_refine_ls_structure_factor_coef Fsqd
_refine_ls_weighting_details 'w=1/[\s^2^(Fo^2^)+(0.0363P)^2^] where P=(Fo^2^+2Fc^2^)/3'
_refine_ls_weighting_scheme calc
_refine_ls_wR_factor_gt 0.0713
_refine_ls_wR_factor_ref 0.0752
_reflns_number_gt 6910
_reflns_number_total 9355
_reflns_threshold_expression >2sigma(I)
_cod_data_source_file ic101632v_si_002_2.cif
_cod_data_source_block 1
_cod_original_sg_symbol_H-M 'C 2/c'
_cod_database_code 4324398

loop_
_symmetry_equiv_pos_as_xyz
'x, y, z'
'-x, y, -z+1/2'
'x+1/2, y+1/2, z'
'-x+1/2, y+1/2, -z+1/2'
'-x, -y, -z'
'x, -y, z-1/2'
'-x+1/2, -y+1/2, -z'
'x+1/2, -y+1/2, z-1/2'

loop_
_atom_site_label
_atom_site_type_symbol
_atom_site_fract_x
_atom_site_fract_y
_atom_site_fract_z
_atom_site_U_iso_or_equiv
_atom_site_adp_type
_atom_site_occupancy
_atom_site_symmetry_multiplicity
_atom_site_calc_flag
_atom_site_refinement_flags
_atom_site_disorder_assembly
_atom_site_disorder_group
C1 C 0.65086(14) 0.2877(5) 0.49084(19) 0.0285(9) Uani 1 1 d . . .
C2 C 0.60091(18) 0.4162(5) 0.4237(2) 0.0454(13) Uani 1 1 d . . .
H2 H 0.5751 0.4392 0.3961 0.054 Uiso 1 1 calc R . .
C3 C 0.63558(18) 0.5015(5) 0.4379(2) 0.0431(13) Uani 1 1 d . . .
H3 H 0.6384 0.5966 0.4233 0.052 Uiso 1 1 calc R . .
C4 C 0.70910(16) 0.4741(5) 0.5123(2) 0.0356(11) Uani 1 1 d . . .
H4A H 0.7317 0.4152 0.5009 0.043 Uiso 1 1 calc R . .
H4B H 0.7132 0.5764 0.5018 0.043 Uiso 1 1 calc R . .
C5 C 0.70000(14) 0.3317(4) 0.6037(2) 0.0270(9) Uani 1 1 d . . .
C6 C 0.71092(17) 0.5138(5) 0.6756(2) 0.0405(12) Uani 1 1 d . . .
H6 H 0.7135 0.5626 0.7136 0.049 Uiso 1 1 calc R . .
C7 C 0.71711(15) 0.5718(5) 0.6228(2) 0.0370(11) Uani 1 1 d . . .
H7 H 0.7244 0.6693 0.6164 0.044 Uiso 1 1 calc R . .
C8 C 0.57849(17) 0.1671(5) 0.4580(3) 0.0453(13) Uani 1 1 d . . .
H8A H 0.5919 0.0907 0.4869 0.054 Uiso 1 1 calc R . .
H8B H 0.5710 0.1234 0.4166 0.054 Uiso 1 1 calc R . .
C9 C 0.5371(2) 0.2177(7) 0.4764(3) 0.0620(16) Uani 1 1 d . . .
H9A H 0.5224 0.2880 0.4456 0.074 Uiso 1 1 calc R . .
H9B H 0.5182 0.1332 0.4758 0.074 Uiso 1 1 calc R . .
C10 C 0.5452(2) 0.2877(7) 0.5396(3) 0.0746(17) Uani 1 1 d U . .
H10A H 0.5628 0.3752 0.5392 0.090 Uiso 1 1 calc R . .
H10B H 0.5617 0.2194 0.5698 0.090 Uiso 1 1 calc R . .
C11 C 0.5030(3) 0.3331(8) 0.5624(4) 0.0863(19) Uani 1 1 d U . .
H11A H 0.5113 0.3823 0.6026 0.104 Uiso 1 1 calc R . .
H11B H 0.4866 0.4027 0.5328 0.104 Uiso 1 1 calc R . .
C12 C 0.4754(3) 0.2054(10) 0.5684(5) 0.128(3) Uani 1 1 d U . .
H12A H 0.4666 0.1577 0.5285 0.192 Uiso 1 1 calc R . .
H12B H 0.4504 0.2385 0.5824 0.192 Uiso 1 1 calc R . .
H12C H 0.4914 0.1369 0.5982 0.192 Uiso 1 1 calc R . .
C13 C 0.68735(17) 0.2685(5) 0.7094(2) 0.0388(11) Uani 1 1 d . . .
H13A H 0.7091 0.2730 0.7481 0.047 Uiso 1 1 calc R . .
H13B H 0.6860 0.1675 0.6943 0.047 Uiso 1 1 calc R . .
C14 C 0.6442(2) 0.3113(7) 0.7221(3) 0.0663(18) Uani 1 1 d . A .
H14A H 0.6449 0.4145 0.7343 0.080 Uiso 1 1 calc R . .
H14B H 0.6221 0.3001 0.6840 0.080 Uiso 1 1 calc R . .
C15 C 0.6324(2) 0.2194(9) 0.7725(4) 0.097(3) Uani 1 1 d D . .
H15A H 0.6579 0.2108 0.8060 0.116 Uiso 1 1 calc R A .
H15B H 0.6256 0.1209 0.7557 0.116 Uiso 1 1 calc R . .
C16A C 0.5951(4) 0.269(2) 0.8017(8) 0.119(3) Uani 0.495(10) 1 d PDU A -1
H16A H 0.5951 0.2178 0.8406 0.143 Uiso 0.495(10) 1 calc PR A -1
H16B H 0.5955 0.3750 0.8088 0.143 Uiso 0.495(10) 1 calc PR A -1
C17A C 0.5572(6) 0.222(3) 0.7493(8) 0.128(3) Uani 0.495(10) 1 d PDU A -1
H17A H 0.5522 0.2963 0.7171 0.191 Uiso 0.495(10) 1 calc PR A -1
H17B H 0.5317 0.2114 0.7659 0.191 Uiso 0.495(10) 1 calc PR A -1
H17C H 0.5638 0.1300 0.7320 0.191 Uiso 0.495(10) 1 calc PR A -1
C16B C 0.5845(4) 0.240(2) 0.7729(9) 0.119(3) Uani 0.505(10) 1 d PDU A -2
H16C H 0.5811 0.3348 0.7921 0.143 Uiso 0.505(10) 1 calc PR A -2
H16D H 0.5683 0.2447 0.7299 0.143 Uiso 0.505(10) 1 calc PR A -2
C17B C 0.5645(6) 0.121(2) 0.8070(9) 0.128(3) Uani 0.505(10) 1 d PDU A -2
H17D H 0.5589 0.0340 0.7812 0.191 Uiso 0.505(10) 1 calc PR A -2
H17E H 0.5378 0.1563 0.8155 0.191 Uiso 0.505(10) 1 calc PR A -2
H17F H 0.5841 0.0965 0.8456 0.191 Uiso 0.505(10) 1 calc PR A -2
N1 N 0.61016(13) 0.2857(4) 0.45769(18) 0.0356(9) Uani 1 1 d . . .
N2 N 0.66662(13) 0.4221(4) 0.47860(16) 0.0321(9) Uani 1 1 d . . .
N3 N 0.71068(12) 0.4599(4) 0.57881(17) 0.0303(8) Uani 1 1 d . . .
N4 N 0.69982(13) 0.3654(4) 0.66347(18) 0.0335(9) Uani 1 1 d . . .
I1 I 0.674101(10) -0.07226(3) 0.470128(14) 0.03580(8) Uani 1 1 d . . .
I2 I 0.745329(10) -0.00644(3) 0.631703(13) 0.03231(7) Uani 1 1 d . . .
Pt1 Pt 0.687714(5) 0.152460(16) 0.551221(7) 0.02417(5) Uani 1 1 d . . .
C18 C 0.6225(2) 0.7950(7) 0.6136(3) 0.0624(16) Uani 1 1 d D . .
H18A H 0.6415 0.7816 0.6544 0.075 Uiso 1 1 calc R . .
H18B H 0.6402 0.8263 0.5850 0.075 Uiso 1 1 calc R . .
Cl1 Cl 0.58655(8) 0.9331(2) 0.61878(11) 0.1077(8) Uani 1 1 d D . .
Cl2 Cl 0.59944(8) 0.6278(3) 0.58864(15) 0.1351(11) Uani 1 1 d D . .
C19 C 0.8373(2) 0.2971(7) 0.6776(2) 0.070(2) Uani 1 1 d . . .
H19A H 0.8217 0.2197 0.6514 0.084 Uiso 1 1 calc R . .
H19B H 0.8414 0.3786 0.6508 0.084 Uiso 1 1 calc R . .
Cl3 Cl 0.80667(5) 0.35769(16) 0.73163(9) 0.0664(4) Uani 1 1 d . . .
Cl4 Cl 0.88680(8) 0.2310(3) 0.71702(11) 0.1311(10) Uani 1 1 d . . .
C21 C 0.5090(14) 0.212(2) 0.2284(9) 0.170(18) Uani 0.50 1 d PD . .
H21A H 0.4874 0.1542 0.2000 0.204 Uiso 0.50 1 calc PR . .
H21B H 0.5371 0.1699 0.2280 0.204 Uiso 0.50 1 calc PR . .
Cl5 Cl 0.5000(4) 0.1985(13) 0.3011(4) 0.166(4) Uani 0.50 1 d PD . .
Cl6 Cl 0.5074(2) 0.3909(9) 0.2017(3) 0.169(3) Uani 0.50 1 d PD . .

loop_
_atom_site_aniso_label
_atom_site_aniso_U_11
_atom_site_aniso_U_22
_atom_site_aniso_U_33
_atom_site_aniso_U_23
_atom_site_aniso_U_13
_atom_site_aniso_U_12
C1 0.034(3) 0.024(2) 0.029(2) -0.0084(17) 0.011(2) -0.0003(18)
C2 0.046(3) 0.036(3) 0.047(3) 0.007(2) -0.005(3) 0.009(2)
C3 0.065(4) 0.028(3) 0.032(2) 0.008(2) 0.000(2) 0.009(2)
C4 0.045(3) 0.022(2) 0.040(3) 0.0023(19) 0.011(2) -0.010(2)
C5 0.031(2) 0.0154(19) 0.033(2) 0.0008(16) 0.0033(19) 0.0005(16)
C6 0.052(3) 0.022(2) 0.041(3) -0.013(2) -0.005(2) 0.003(2)
C7 0.041(3) 0.019(2) 0.046(3) -0.005(2) -0.002(2) -0.0007(19)
C8 0.040(3) 0.039(3) 0.055(3) -0.003(2) 0.004(3) -0.005(2)
C9 0.057(4) 0.044(3) 0.085(5) 0.003(3) 0.016(3) 0.006(3)
C10 0.080(4) 0.052(3) 0.093(5) -0.001(3) 0.020(4) -0.003(3)
C11 0.092(5) 0.066(4) 0.105(5) 0.001(4) 0.031(4) 0.008(3)
C12 0.129(7) 0.106(6) 0.173(8) 0.009(6) 0.084(7) -0.015(5)
C13 0.056(3) 0.031(2) 0.033(2) -0.005(2) 0.018(2) 0.002(2)
C14 0.080(5) 0.052(4) 0.081(5) 0.002(3) 0.049(4) 0.006(3)
C15 0.086(6) 0.114(6) 0.109(6) 0.032(5) 0.063(5) 0.027(5)
C16A 0.102(5) 0.171(6) 0.107(6) -0.012(5) 0.071(5) -0.002(5)
C17A 0.105(6) 0.175(7) 0.122(7) -0.009(6) 0.065(5) -0.014(6)
C16B 0.102(5) 0.171(6) 0.107(6) -0.012(5) 0.071(5) -0.002(5)
C17B 0.105(6) 0.175(7) 0.122(7) -0.009(6) 0.065(5) -0.014(6)
N1 0.038(2) 0.029(2) 0.037(2) -0.0032(17) 0.0028(18) -0.0007(17)
N2 0.045(2) 0.0209(18) 0.0283(19) 0.0039(15) 0.0042(17) -0.0015(17)
N3 0.034(2) 0.0203(18) 0.036(2) -0.0017(15) 0.0062(17) -0.0036(15)
N4 0.039(2) 0.0230(19) 0.037(2) -0.0082(16) 0.0068(18) 0.0011(16)
I1 0.04641(19) 0.02352(15) 0.03605(16) -0.00919(12) 0.00591(14) -0.00302(13)
I2 0.04150(18) 0.02226(14) 0.03183(15) 0.00090(11) 0.00512(13) 0.00052(12)
Pt1 0.03068(9) 0.01619(8) 0.02624(8) -0.00210(6) 0.00755(6) -0.00284(7)
C18 0.063(4) 0.067(4) 0.057(4) 0.004(3) 0.014(3) -0.004(3)
Cl1 0.1236(19) 0.0908(15) 0.1123(17) 0.0167(13) 0.0334(15) 0.0449(14)
Cl2 0.0966(17) 0.0864(16) 0.198(3) -0.0289(17) -0.0211(19) -0.0218(13)
C19 0.106(6) 0.072(4) 0.032(3) -0.001(3) 0.011(3) -0.040(4)
Cl3 0.0491(8) 0.0527(9) 0.0951(12) -0.0024(8) 0.0109(8) -0.0006(7)
Cl4 0.0887(16) 0.202(3) 0.1044(17) -0.0530(18) 0.0249(13) 0.0433(18)
C21 0.09(2) 0.27(4) 0.15(5) -0.04(3) 0.03(2) -0.03(2)
Cl5 0.105(6) 0.301(12) 0.085(5) 0.038(5) 0.004(4) -0.048(6)
Cl6 0.109(4) 0.190(6) 0.181(6) 0.085(5) -0.024(4) -0.026(5)

loop_
_atom_type_symbol
_atom_type_description
_atom_type_scat_dispersion_real
_atom_type_scat_dispersion_imag
_atom_type_scat_source
C C 0.0033 0.0016 'International Tables Vol C Tables 4.2.6.8 and 6.1.1.4'
H H 0.0000 0.0000 'International Tables Vol C Tables 4.2.6.8 and 6.1.1.4'
N N 0.0061 0.0033 'International Tables Vol C Tables 4.2.6.8 and 6.1.1.4'
I I -0.4742 1.8119 'International Tables Vol C Tables 4.2.6.8 and 6.1.1.4'
Pt Pt -1.7033 8.3905 'International Tables Vol C Tables 4.2.6.8 and 6.1.1.4'
Cl Cl 0.1484 0.1585 'International Tables Vol C Tables 4.2.6.8 and 6.1.1.4'

loop_
_geom_angle_atom_site_label_1
_geom_angle_atom_site_label_2
_geom_angle_atom_site_label_3
_geom_angle
N1 C1 N2 104.9(4)
N1 C1 Pt1 135.4(3)
N2 C1 Pt1 119.6(3)
C3 C2 N1 107.6(4)
C3 C2 H2 126.2
N1 C2 H2 126.2
C2 C3 N2 106.7(4)
C2 C3 H3 126.7
N2 C3 H3 126.7
N3 C4 N2 107.7(4)
N3 C4 H4A 110.2
N2 C4 H4A 110.2
N3 C4 H4B 110.2
N2 C4 H4B 110.2
H4A C4 H4B 108.5
N4 C5 N3 104.6(4)
N4 C5 Pt1 135.2(3)
N3 C5 Pt1 120.2(3)
C7 C6 N4 107.1(4)
C7 C6 H6 126.5
N4 C6 H6 126.5
C6 C7 N3 106.9(4)
C6 C7 H7 126.5
N3 C7 H7 126.5
N1 C8 C9 114.2(4)
N1 C8 H8A 108.7
C9 C8 H8A 108.7
N1 C8 H8B 108.7
C9 C8 H8B 108.7
H8A C8 H8B 107.6
C10 C9 C8 113.0(5)
C10 C9 H9A 109.0
C8 C9 H9A 109.0
C10 C9 H9B 109.0
C8 C9 H9B 109.0
H9A C9 H9B 107.8
C9 C10 C11 114.7(6)
C9 C10 H10A 108.6
C11 C10 H10A 108.6
C9 C10 H10B 108.6
C11 C10 H10B 108.6
H10A C10 H10B 107.6
C12 C11 C10 112.6(6)
C12 C11 H11A 109.1
C10 C11 H11A 109.1
C12 C11 H11B 109.1
C10 C11 H11B 109.1
H11A C11 H11B 107.8
C11 C12 H12A 109.5
C11 C12 H12B 109.5
H12A C12 H12B 109.5
C11 C12 H12C 109.5
H12A C12 H12C 109.5
H12B C12 H12C 109.5
N4 C13 C14 111.6(4)
N4 C13 H13A 109.3
C14 C13 H13A 109.3
N4 C13 H13B 109.3
C14 C13 H13B 109.3
H13A C13 H13B 108.0
C15 C14 C13 112.2(5)
C15 C14 H14A 109.2
C13 C14 H14A 109.2
C15 C14 H14B 109.2
C13 C14 H14B 109.2
H14A C14 H14B 107.9
C14 C15 C16A 119.0(10)
C14 C15 C16B 110.1(9)
C14 C15 H15A 107.6
C16A C15 H15A 107.6
C16B C15 H15A 132.2
C14 C15 H15B 107.6
C16A C15 H15B 107.6
C16B C15 H15B 88.7
H15A C15 H15B 107.0
C17A C16A C15 99.1(12)
C17A C16A H16A 112.0
C15 C16A H16A 112.0
C17A C16A H16B 112.0
C15 C16A H16B 112.0
H16A C16A H16B 109.6
C17B C16B C15 115.6(15)
C17B C16B H16C 108.4
C15 C16B H16C 108.4
C17B C16B H16D 108.4
C15 C16B H16D 108.4
H16C C16B H16D 107.4
C16B C17B H17D 109.5
C16B C17B H17E 109.5
H17D C17B H17E 109.5
C16B C17B H17F 109.5
H17D C17B H17F 109.5
H17E C17B H17F 109.5
C1 N1 C2 110.1(4)
C1 N1 C8 126.0(4)
C2 N1 C8 123.9(4)
C1 N2 C3 110.6(4)
C1 N2 C4 121.6(4)
C3 N2 C4 127.4(4)
C5 N3 C7 111.0(4)
C5 N3 C4 121.5(4)
C7 N3 C4 127.0(4)
C5 N4 C6 110.4(4)
C5 N4 C13 126.6(4)
C6 N4 C13 122.9(4)
C5 Pt1 C1 83.91(16)
C5 Pt1 I2 92.21(12)
C1 Pt1 I2 172.85(13)
C5 Pt1 I1 173.48(12)
C1 Pt1 I1 92.33(11)
I2 Pt1 I1 90.947(11)
Cl1 C18 Cl2 115.0(4)
Cl1 C18 H18A 108.5
Cl2 C18 H18A 108.5
Cl1 C18 H18B 108.5
Cl2 C18 H18B 108.5
H18A C18 H18B 107.5
Cl4 C19 Cl3 110.2(3)
Cl4 C19 H19A 109.6
Cl3 C19 H19A 109.6
Cl4 C19 H19B 109.6
Cl3 C19 H19B 109.6
H19A C19 H19B 108.1
Cl5 C21 Cl6 113.0(16)
Cl5 C21 H21A 109.0
Cl6 C21 H21A 109.0
Cl5 C21 H21B 109.0
Cl6 C21 H21B 109.0
H21A C21 H21B 107.8

loop_
_geom_bond_atom_site_label_1
_geom_bond_atom_site_label_2
_geom_bond_distance
_geom_bond_site_symmetry_2
C1 N1 1.336(6) .
C1 N2 1.364(5) .
C1 Pt1 1.984(4) .
C2 C3 1.324(7) .
C2 N1 1.392(6) .
C2 H2 0.9300 .
C3 N2 1.377(6) .
C3 H3 0.9300 .
C4 N3 1.453(6) .
C4 N2 1.465(6) .
C4 H4A 0.9700 .
C4 H4B 0.9700 .
C5 N4 1.345(5) .
C5 N3 1.357(5) .
C5 Pt1 1.977(4) .
C6 C7 1.325(7) .
C6 N4 1.400(5) .
C6 H6 0.9300 .
C7 N3 1.381(5) .
C7 H7 0.9300 .
C8 N1 1.471(6) .
C8 C9 1.524(8) .
C8 H8A 0.9700 .
C8 H8B 0.9700 .
C9 C10 1.494(9) .
C9 H9A 0.9700 .
C9 H9B 0.9700 .
C10 C11 1.580(10) .
C10 H10A 0.9700 .
C10 H10B 0.9700 .
C11 C12 1.473(10) .
C11 H11A 0.9700 .
C11 H11B 0.9700 .
C12 H12A 0.9600 .
C12 H12B 0.9600 .
C12 H12C 0.9600 .
C13 N4 1.454(6) .
C13 C14 1.507(7) .
C13 H13A 0.9700 .
C13 H13B 0.9700 .
C14 C15 1.495(9) .
C14 H14A 0.9700 .
C14 H14B 0.9700 .
C15 C16A 1.530(10) .
C15 C16B 1.533(10) .
C15 H15A 0.9700 .
C15 H15B 0.9700 .
C16A C17A 1.529(10) .
C16A H16A 0.9700 .
C16A H16B 0.9700 .
C17A H17A 0.9600 .
C17A H17B 0.9600 .
C17A H17C 0.9600 .
C16B C17B 1.530(10) .
C16B H16C 0.9700 .
C16B H16D 0.9700 .
C17B H17D 0.9600 .
C17B H17E 0.9600 .
C17B H17F 0.9600 .
I1 Pt1 2.6729(3) .
I2 Pt1 2.6657(4) .
C18 Cl1 1.712(6) .
C18 Cl2 1.717(6) .
C18 H18A 0.9700 .
C18 H18B 0.9700 .
C19 Cl4 1.726(7) .
C19 Cl3 1.773(7) .
C19 H19A 0.9700 .
C19 H19B 0.9700 .
C21 Cl5 1.683(17) .
C21 Cl6 1.72(2) .
C21 H21A 0.9700 .
C21 H21B 0.9700 .
Cl5 C21 0.66(3) 2_655
Cl5 Cl6 1.756(13) 2_655
Cl5 Cl5 2.24(2) 2_655
Cl6 Cl5 1.756(13) 2_655
Cl6 Cl6 2.266(16) 2_655
